data_7133317
loop_
_publ_author_name
'Wang, Yuxiang'
'Liao, Qi'
'Feng, Yabin'
'Wang, Yiran'
'Li, Yunzhi'
'Meng, Qi'

_publ_section_title
;
 Synthesis and resolution of multi-chiral carbonyl-N embedded
 hetero[7]helicenes for efficient circularly polarized luminescence.
;
_journal_issue 63
_journal_name_full 'Chemical communications (Cambridge, England)'
_journal_page_first 8292
_journal_page_last 8295
_journal_paper_doi 10.1039/d4cc02747g
_journal_volume 60
_journal_year 2024
_chemical_absolute_configuration rm
_chemical_formula_moiety 'C H2 Cl2, C52 H26 N2 O4'
_chemical_formula_sum 'C53 H28 Cl2 N2 O4'
_chemical_formula_weight 827.67
_space_group_crystal_system monoclinic
_space_group_IT_number 4
_space_group_name_Hall 'P 2yb'
_space_group_name_H-M_alt 'P 1 21 1'
_atom_sites_solution_hydrogens geom
_atom_sites_solution_primary dual
_audit_creation_date 2023-03-03
_audit_creation_method
;
Olex2 1.5-alpha
(compiled 2023.02.24 svn.rf166f9f3 for OlexSys, GUI svn.r6725)
;
_audit_update_record
;
2023-12-14 deposited with the CCDC.	2024-07-11 downloaded from the CCDC.
;
_cell_angle_alpha 90
_cell_angle_beta 92.329(2)
_cell_angle_gamma 90
_cell_formula_units_Z 2
_cell_length_a 8.1505(5)
_cell_length_b 11.3913(8)
_cell_length_c 20.8223(13)
_cell_measurement_reflns_used 3822
_cell_measurement_temperature 100
_cell_measurement_theta_max 25.57
_cell_measurement_theta_min 2.65
_cell_volume 1931.6(2)
_computing_cell_refinement 'SAINT V8.40A (Bruker, 2019)'
_computing_data_reduction 'SAINT V8.40A (Bruker, 2019)'
_computing_molecular_graphics 'Olex2 1.5-alpha (Dolomanov et al., 2009)'
_computing_publication_material 'Olex2 1.5-alpha (Dolomanov et al., 2009)'
_computing_structure_refinement 'SHELXL 2019/2 (Sheldrick, 2015)'
_computing_structure_solution 'SHELXT 2014/5 (Sheldrick, 2014)'
_diffrn_ambient_temperature 100
_diffrn_measured_fraction_theta_full 0.989
_diffrn_measured_fraction_theta_max 0.984
_diffrn_measurement_device_type 'D8 VENTURE'
_diffrn_measurement_method '\f and \w scans'
_diffrn_radiation_type MoK\a
_diffrn_radiation_wavelength 0.71073
_diffrn_reflns_av_R_equivalents 0.0753
_diffrn_reflns_av_unetI/netI 0.1027
_diffrn_reflns_Laue_measured_fraction_full 0.989
_diffrn_reflns_Laue_measured_fraction_max 0.984
_diffrn_reflns_limit_h_max 10
_diffrn_reflns_limit_h_min -10
_diffrn_reflns_limit_k_max 14
_diffrn_reflns_limit_k_min -12
_diffrn_reflns_limit_l_max 26
_diffrn_reflns_limit_l_min -26
_diffrn_reflns_number 14940
_diffrn_reflns_point_group_measured_fraction_full 0.869
_diffrn_reflns_point_group_measured_fraction_max 0.852
_diffrn_reflns_theta_full 25.242
_diffrn_reflns_theta_max 26.415
_diffrn_reflns_theta_min 1.958
_diffrn_source_current 1.4
_diffrn_source_power 0.07
_diffrn_source_voltage 50.0
_diffrn_standards_number 0
_exptl_absorpt_coefficient_mu 0.223
_exptl_absorpt_correction_T_max 0.7454
_exptl_absorpt_correction_T_min 0.5455
_exptl_absorpt_correction_type multi-scan
_exptl_absorpt_process_details
;
SADABS-2016/2 (Bruker,2016/2) was used for absorption correction.
wR2(int) was 0.1297 before and 0.0820 after correction.
The Ratio of minimum to maximum transmission is 0.7318.
The \l/2 correction factor is Not present.
;
_exptl_crystal_colour colourless
_exptl_crystal_colour_primary colourless
_exptl_crystal_density_diffrn 1.423
_exptl_crystal_description block
_exptl_crystal_F_000 852
_exptl_crystal_size_max 0.12
_exptl_crystal_size_mid 0.04
_exptl_crystal_size_min 0.02
_refine_diff_density_max 0.440
_refine_diff_density_min -0.311
_refine_diff_density_rms 0.067
_refine_ls_abs_structure_details
;
 Flack x determined using 1510 quotients [(I+)-(I-)]/[(I+)+(I-)]
 (Parsons, Flack and Wagner, Acta Cryst. B69 (2013) 249-259).
;
_refine_ls_abs_structure_Flack 0.08(8)
_refine_ls_extinction_method none
_refine_ls_goodness_of_fit_ref 1.051
_refine_ls_hydrogen_treatment constr
_refine_ls_matrix_type full
_refine_ls_number_parameters 550
_refine_ls_number_reflns 6770
_refine_ls_number_restraints 1
_refine_ls_restrained_S_all 1.051
_refine_ls_R_factor_all 0.0922
_refine_ls_R_factor_gt 0.0589
_refine_ls_shift/su_max 0.002
_refine_ls_shift/su_mean 0.000
_refine_ls_structure_factor_coef Fsqd
_refine_ls_weighting_details 'w=1/[\s^2^(Fo^2^)+(0.0462P)^2^+0.6930P] where P=(Fo^2^+2Fc^2^)/3'
_refine_ls_weighting_scheme calc
_refine_ls_wR_factor_gt 0.1223
_refine_ls_wR_factor_ref 0.1453
_reflns_Friedel_coverage 0.645
_reflns_Friedel_fraction_full 0.737
_reflns_Friedel_fraction_max 0.706
_reflns_number_gt 4986
_reflns_number_total 6770
_reflns_threshold_expression 'I > 2\s(I)'
_cod_data_source_file d4cc02747g2.cif
_cod_data_source_block tm1_0m
_cod_depositor_comments 'Adding full bibliography for 7133317--7133318.cif.'
_cod_database_code 7133317
_shelx_shelxl_version_number 2019/2
_shelx_space_group_comment
;
The symmetry employed for this shelxl refinement is uniquely defined
by the following loop, which should always be used as a source of
symmetry information in preference to the above space-group names.
They are only intended as comments.
;
_shelx_estimated_absorpt_t_max 0.996
_shelx_estimated_absorpt_t_min 0.974
_olex2_refinement_description
;
1. Fixed Uiso
 At 1.2 times of:
  All C(H) groups, All C(H,H) groups
2.a Secondary CH2 refined with riding coordinates:
 C53(H53A,H53B)
2.b Aromatic/amide H refined with riding coordinates:
 C6(H6), C8(H8), C26(H26), C19(H19), C52(H52), C43(H43), C49(H49), C2(H2),
 C13(H13), C16(H16), C14(H14), C39(H39), C46(H46), C7(H7), C18(H18), C27(H27),
 C15(H15), C38(H38), C50(H50), C37(H37), C44(H44), C28(H28), C3(H3), C51(H51),
 C45(H45), C5(H5)
;
_olex2_submission_special_instructions 'No special instructions were received'

loop_
_space_group_symop_operation_xyz
'x, y, z'
'-x, y+1/2, -z'

loop_
_atom_site_label
_atom_site_type_symbol
_atom_site_fract_x
_atom_site_fract_y
_atom_site_fract_z
_atom_site_U_iso_or_equiv
_atom_site_adp_type
_atom_site_occupancy
_atom_site_site_symmetry_order
_atom_site_calc_flag
_atom_site_refinement_flags_posn
_atom_site_refinement_flags_adp
_atom_site_refinement_flags_occupancy
_atom_site_disorder_assembly
_atom_site_disorder_group
Cl2 Cl -0.0417(2) 0.65356(17) 0.34819(9) 0.0466(5) Uani 1 1 d . . . . .
Cl1 Cl 0.1388(2) 0.82719(19) 0.27584(9) 0.0518(5) Uani 1 1 d . . . . .
O2 O 0.5551(5) 0.4859(3) 0.13850(17) 0.0221(9) Uani 1 1 d . . . . .
O1 O 0.4411(5) 0.5868(3) 0.24811(17) 0.0237(9) Uani 1 1 d . . . . .
O4 O 0.7033(5) 0.2985(4) 0.09044(19) 0.0309(11) Uani 1 1 d . . . . .
O3 O 0.4562(6) 0.5961(4) 0.3749(2) 0.0387(12) Uani 1 1 d . . . . .
N2 N 0.7551(6) 0.3074(4) 0.3754(2) 0.0215(11) Uani 1 1 d . . . . .
N1 N 0.9588(6) 0.2770(4) 0.2637(2) 0.0226(11) Uani 1 1 d . . . . .
C21 C 0.6096(7) 0.4460(5) 0.1980(3) 0.0205(13) Uani 1 1 d . . . . .
C31 C 0.7254(7) 0.3645(5) 0.3166(3) 0.0203(13) Uani 1 1 d . . . . .
C32 C 0.8079(7) 0.3349(5) 0.2618(2) 0.0196(12) Uani 1 1 d . . . . .
C9 C 0.4733(7) 0.8125(5) 0.1229(3) 0.0218(13) Uani 1 1 d . . . . .
C10 C 0.4295(7) 0.7066(5) 0.1547(3) 0.0214(13) Uani 1 1 d . . . . .
C48 C 0.8067(7) 0.1779(5) 0.4584(3) 0.0244(14) Uani 1 1 d . . . . .
C12 C 0.1578(7) 0.6307(5) 0.1032(3) 0.0238(14) Uani 1 1 d . . . . .
C11 C 0.3235(7) 0.6144(5) 0.1253(3) 0.0219(13) Uani 1 1 d . . . . .
C17 C 0.0655(8) 0.5343(5) 0.0776(3) 0.0257(14) Uani 1 1 d . . . . .
C24 C 0.5536(7) 0.5144(5) 0.3749(3) 0.0249(14) Uani 1 1 d . . . . .
C41 C 1.0907(7) 0.2700(5) 0.3109(3) 0.0235(13) Uani 1 1 d . . . . .
C29 C 0.7467(7) 0.2881(5) 0.4852(3) 0.0237(13) Uani 1 1 d . . . . .
C22 C 0.5561(7) 0.4989(5) 0.2533(3) 0.0223(13) Uani 1 1 d . . . . .
C20 C 0.3877(7) 0.5018(5) 0.1233(3) 0.0217(13) Uani 1 1 d . . . . .
C1 C 0.4903(7) 0.6880(5) 0.2161(3) 0.0233(14) Uani 1 1 d . . . . .
C33 C 0.7360(7) 0.3617(5) 0.2002(3) 0.0222(13) Uani 1 1 d . . . . .
C23 C 0.6078(7) 0.4570(5) 0.3144(3) 0.0210(13) Uani 1 1 d . . . . .
C30 C 0.7116(7) 0.3601(5) 0.4315(3) 0.0231(13) Uani 1 1 d . . . . .
C47 C 0.8027(7) 0.1893(5) 0.3909(3) 0.0224(13) Uani 1 1 d . . . . .
C36 C 1.0061(7) 0.2147(5) 0.2104(3) 0.0246(13) Uani 1 1 d . . . . .
C42 C 1.2099(7) 0.1935(5) 0.2874(3) 0.0278(14) Uani 1 1 d . . . . .
C6 C 0.5658(8) 1.0236(5) 0.0626(3) 0.0280(14) Uani 1 1 d . . . . .
H6 H 0.592613 1.095417 0.042359 0.034 Uiso 1 1 calc R U . . .
C8 C 0.4257(7) 0.8362(6) 0.0586(3) 0.0253(13) Uani 1 1 d . . . . .
H8 H 0.359651 0.781235 0.034981 0.030 Uiso 1 1 calc R U . . .
C40 C 1.1547(7) 0.1573(6) 0.2233(3) 0.0274(14) Uani 1 1 d . . . . .
C26 C 0.5820(8) 0.5017(6) 0.4960(3) 0.0286(14) Uani 1 1 d . . . . .
H26 H 0.523841 0.573186 0.500848 0.034 Uiso 1 1 calc R U . . .
C19 C 0.2997(8) 0.4047(5) 0.0990(3) 0.0246(14) Uani 1 1 d . . . . .
H19 H 0.348488 0.329013 0.098442 0.030 Uiso 1 1 calc R U . . .
C34 C 0.7803(7) 0.2939(5) 0.1421(3) 0.0242(14) Uani 1 1 d . . . . .
C25 C 0.6232(7) 0.4642(5) 0.4347(3) 0.0247(14) Uani 1 1 d . . . . .
C52 C 0.8284(7) 0.0940(5) 0.3512(3) 0.0243(13) Uani 1 1 d . . . . .
H52 H 0.818438 0.100989 0.305772 0.029 Uiso 1 1 calc R U . . .
C43 C 1.1157(7) 0.3304(6) 0.3677(3) 0.0266(14) Uani 1 1 d . . . . .
H43 H 1.039433 0.387512 0.381182 0.032 Uiso 1 1 calc R U . . .
C49 C 0.8490(8) 0.0700(6) 0.4865(3) 0.0308(15) Uani 1 1 d . . . . .
H49 H 0.855197 0.061058 0.531910 0.037 Uiso 1 1 calc R U . . .
C2 C 0.5913(8) 0.7699(5) 0.2496(3) 0.0276(14) Uani 1 1 d . . . . .
H2 H 0.629999 0.753895 0.292388 0.033 Uiso 1 1 calc R U . . .
C13 C 0.0775(7) 0.7424(6) 0.1063(3) 0.0270(14) Uani 1 1 d . . . . .
H13 H 0.136029 0.807863 0.123803 0.032 Uiso 1 1 calc R U . . .
C4 C 0.5755(8) 0.8967(5) 0.1572(3) 0.0275(14) Uani 1 1 d . . . . .
C16 C -0.0963(8) 0.5506(6) 0.0562(3) 0.0309(16) Uani 1 1 d . . . . .
H16 H -0.157181 0.485732 0.039373 0.037 Uiso 1 1 calc R U . . .
C14 C -0.0814(7) 0.7564(6) 0.0845(3) 0.0313(15) Uani 1 1 d . . . . .
H14 H -0.132217 0.831266 0.086446 0.038 Uiso 1 1 calc R U . . .
C39 C 1.2164(8) 0.0871(6) 0.1749(3) 0.0337(16) Uani 1 1 d . . . . .
H39 H 1.315239 0.044034 0.182076 0.040 Uiso 1 1 calc R U . . .
C35 C 0.9220(7) 0.2156(5) 0.1515(3) 0.0250(14) Uani 1 1 d . . . . .
C46 C 1.3504(7) 0.1689(6) 0.3247(3) 0.0303(15) Uani 1 1 d . . . . .
H46 H 1.430746 0.116037 0.309969 0.036 Uiso 1 1 calc R U . . .
C7 C 0.4738(7) 0.9378(5) 0.0296(3) 0.0278(14) Uani 1 1 d . . . . .
H7 H 0.443554 0.950249 -0.014383 0.033 Uiso 1 1 calc R U . . .
C18 C 0.1415(8) 0.4219(6) 0.0761(3) 0.0268(14) Uani 1 1 d . . . . .
H18 H 0.081026 0.357095 0.058841 0.032 Uiso 1 1 calc R U . . .
C27 C 0.6258(8) 0.4349(6) 0.5500(3) 0.0336(16) Uani 1 1 d . . . . .
H27 H 0.602185 0.463872 0.591409 0.040 Uiso 1 1 calc R U . . .
C15 C -0.1705(7) 0.6593(6) 0.0590(3) 0.0338(16) Uani 1 1 d . . . . .
H15 H -0.281119 0.668933 0.043760 0.041 Uiso 1 1 calc R U . . .
C38 C 1.1298(8) 0.0817(6) 0.1160(3) 0.0319(15) Uani 1 1 d . . . . .
H38 H 1.170058 0.032688 0.083275 0.038 Uiso 1 1 calc R U . . .
C50 C 0.8814(8) -0.0229(6) 0.4467(3) 0.0324(15) Uani 1 1 d . . . . .
H50 H 0.912844 -0.096213 0.465078 0.039 Uiso 1 1 calc R U . . .
C37 C 0.9873(8) 0.1451(6) 0.1033(3) 0.0322(15) Uani 1 1 d . . . . .
H37 H 0.933483 0.140943 0.062027 0.039 Uiso 1 1 calc R U . . .
C44 C 1.2568(7) 0.3044(6) 0.4044(3) 0.0297(15) Uani 1 1 d . . . . .
H44 H 1.276281 0.342707 0.444523 0.036 Uiso 1 1 calc R U . . .
C28 C 0.7033(8) 0.3268(6) 0.5449(3) 0.0294(14) Uani 1 1 d . . . . .
H28 H 0.726076 0.280220 0.581988 0.035 Uiso 1 1 calc R U . . .
C3 C 0.6330(8) 0.8715(6) 0.2206(3) 0.0302(15) Uani 1 1 d . . . . .
H3 H 0.701600 0.926403 0.243221 0.036 Uiso 1 1 calc R U . . .
C51 C 0.8692(8) -0.0119(6) 0.3805(3) 0.0319(15) Uani 1 1 d . . . . .
H51 H 0.889171 -0.078509 0.354503 0.038 Uiso 1 1 calc R U . . .
C45 C 1.3709(8) 0.2227(6) 0.3833(3) 0.0340(16) Uani 1 1 d . . . . .
H45 H 1.464316 0.204092 0.410123 0.041 Uiso 1 1 calc R U . . .
C5 C 0.6172(8) 1.0013(6) 0.1260(3) 0.0301(15) Uani 1 1 d . . . . .
H5 H 0.682102 1.058099 0.148698 0.036 Uiso 1 1 calc R U . . .
C53 C 0.0944(11) 0.6751(8) 0.2872(4) 0.060(2) Uani 1 1 d . . . . .
H53A H 0.046647 0.642103 0.246649 0.072 Uiso 1 1 calc R U . . .
H53B H 0.197826 0.632531 0.297929 0.072 Uiso 1 1 calc R U . . .

loop_
_atom_site_aniso_label
_atom_site_aniso_U_11
_atom_site_aniso_U_22
_atom_site_aniso_U_33
_atom_site_aniso_U_23
_atom_site_aniso_U_13
_atom_site_aniso_U_12
Cl2 0.0374(10) 0.0412(11) 0.0609(12) 0.0043(9) -0.0022(8) 0.0036(9)
Cl1 0.0537(12) 0.0585(13) 0.0445(10) 0.0000(9) 0.0173(8) 0.0059(10)
O2 0.022(2) 0.025(2) 0.020(2) -0.0003(17) 0.0026(16) 0.0050(18)
O1 0.027(2) 0.020(2) 0.025(2) 0.0016(17) 0.0033(17) 0.0081(19)
O4 0.041(3) 0.026(3) 0.025(2) -0.0022(18) -0.003(2) 0.008(2)
O3 0.055(3) 0.033(3) 0.028(2) 0.001(2) 0.003(2) 0.027(3)
N2 0.022(3) 0.023(3) 0.019(2) 0.000(2) 0.0000(19) 0.005(2)
N1 0.022(3) 0.024(3) 0.022(2) 0.002(2) 0.004(2) 0.004(2)
C21 0.021(3) 0.021(3) 0.020(3) 0.003(2) 0.003(2) 0.002(3)
C31 0.018(3) 0.020(3) 0.023(3) 0.001(2) -0.004(2) -0.002(2)
C32 0.020(3) 0.016(3) 0.023(3) -0.001(2) 0.003(2) 0.002(3)
C9 0.022(3) 0.016(3) 0.028(3) 0.001(2) 0.003(2) 0.006(3)
C10 0.017(3) 0.023(3) 0.025(3) -0.002(2) 0.002(2) 0.006(3)
C48 0.023(3) 0.024(4) 0.027(3) -0.001(3) -0.001(2) 0.003(3)
C12 0.027(3) 0.026(4) 0.018(3) 0.001(2) 0.004(2) 0.001(3)
C11 0.026(3) 0.021(3) 0.019(3) 0.004(2) 0.000(2) 0.000(3)
C17 0.031(4) 0.025(4) 0.021(3) 0.003(2) 0.002(3) -0.003(3)
C24 0.029(3) 0.020(3) 0.026(3) 0.002(3) 0.006(3) -0.001(3)
C41 0.019(3) 0.025(4) 0.026(3) 0.003(2) 0.003(2) 0.006(3)
C29 0.019(3) 0.027(4) 0.025(3) 0.004(3) -0.002(2) 0.002(3)
C22 0.021(3) 0.018(3) 0.028(3) 0.000(2) -0.001(2) 0.001(3)
C20 0.021(3) 0.025(3) 0.020(3) 0.002(2) 0.004(2) 0.001(3)
C1 0.024(3) 0.025(4) 0.021(3) 0.000(2) 0.003(2) 0.004(3)
C33 0.021(3) 0.019(3) 0.026(3) -0.001(2) 0.004(2) 0.002(3)
C23 0.019(3) 0.022(3) 0.023(3) -0.002(2) 0.003(2) -0.002(2)
C30 0.022(3) 0.022(4) 0.025(3) -0.002(2) 0.002(2) 0.002(3)
C47 0.022(3) 0.019(3) 0.026(3) 0.005(2) 0.001(2) 0.000(2)
C36 0.024(3) 0.024(4) 0.026(3) 0.000(3) 0.006(2) 0.001(3)
C42 0.026(3) 0.025(4) 0.034(3) 0.008(3) 0.006(3) -0.001(3)
C6 0.031(4) 0.015(3) 0.040(4) 0.001(3) 0.013(3) -0.001(3)
C8 0.024(3) 0.023(3) 0.028(3) -0.003(3) -0.003(2) 0.005(3)
C40 0.026(3) 0.024(3) 0.032(3) 0.005(3) 0.007(3) 0.004(3)
C26 0.036(4) 0.027(4) 0.023(3) -0.004(3) 0.003(3) 0.001(3)
C19 0.032(3) 0.020(3) 0.023(3) 0.000(2) 0.004(3) 0.000(3)
C34 0.032(3) 0.018(3) 0.022(3) 0.000(2) 0.004(3) 0.001(3)
C25 0.026(3) 0.025(4) 0.023(3) 0.000(3) -0.002(2) 0.000(3)
C52 0.023(3) 0.022(3) 0.028(3) -0.002(3) 0.001(2) 0.003(3)
C43 0.019(3) 0.023(3) 0.038(3) 0.004(3) 0.002(3) 0.001(3)
C49 0.038(4) 0.028(4) 0.028(3) 0.007(3) 0.006(3) 0.001(3)
C2 0.031(3) 0.024(4) 0.027(3) -0.006(3) -0.002(3) 0.008(3)
C13 0.027(3) 0.027(4) 0.026(3) 0.000(3) 0.003(3) 0.004(3)
C4 0.030(4) 0.022(3) 0.031(3) -0.003(3) 0.004(3) 0.002(3)
C16 0.026(4) 0.041(4) 0.026(3) -0.001(3) 0.009(3) -0.006(3)
C14 0.022(3) 0.040(4) 0.032(3) 0.004(3) 0.008(3) 0.014(3)
C39 0.032(4) 0.026(4) 0.044(4) 0.006(3) 0.009(3) 0.013(3)
C35 0.027(3) 0.021(3) 0.028(3) 0.003(2) 0.009(3) 0.001(3)
C46 0.021(3) 0.033(4) 0.037(4) 0.007(3) 0.005(3) 0.007(3)
C7 0.032(4) 0.024(4) 0.027(3) 0.007(3) 0.002(3) 0.002(3)
C18 0.029(3) 0.025(4) 0.026(3) -0.002(3) 0.004(3) -0.006(3)
C27 0.047(4) 0.030(4) 0.023(3) -0.004(3) -0.001(3) 0.004(3)
C15 0.021(3) 0.044(5) 0.036(4) 0.006(3) 0.003(3) -0.001(3)
C38 0.041(4) 0.022(4) 0.034(4) 0.004(3) 0.013(3) 0.009(3)
C50 0.036(4) 0.022(4) 0.040(4) 0.009(3) 0.013(3) 0.009(3)
C37 0.040(4) 0.028(4) 0.029(3) 0.001(3) 0.003(3) 0.000(3)
C44 0.023(3) 0.033(4) 0.034(3) 0.002(3) 0.001(3) -0.002(3)
C28 0.036(4) 0.026(4) 0.026(3) 0.003(3) -0.002(3) 0.001(3)
C3 0.034(4) 0.022(4) 0.034(3) -0.006(3) -0.007(3) 0.001(3)
C51 0.037(4) 0.024(4) 0.035(4) -0.002(3) 0.005(3) -0.001(3)
C45 0.025(3) 0.038(4) 0.039(4) 0.010(3) -0.002(3) -0.002(3)
C5 0.028(4) 0.024(4) 0.038(4) -0.001(3) 0.001(3) -0.003(3)
C53 0.072(6) 0.055(6) 0.053(5) -0.006(4) 0.017(4) 0.022(5)

loop_
_atom_type_symbol
_atom_type_description
_atom_type_scat_dispersion_real
_atom_type_scat_dispersion_imag
_atom_type_scat_source
C C 0.0033 0.0016 'International Tables Vol C Tables 4.2.6.8 and 6.1.1.4'
H H 0.0000 0.0000 'International Tables Vol C Tables 4.2.6.8 and 6.1.1.4'
Cl Cl 0.1484 0.1585 'International Tables Vol C Tables 4.2.6.8 and 6.1.1.4'
N N 0.0061 0.0033 'International Tables Vol C Tables 4.2.6.8 and 6.1.1.4'
O O 0.0106 0.0060 'International Tables Vol C Tables 4.2.6.8 and 6.1.1.4'

loop_
_geom_angle_atom_site_label_1
_geom_angle_atom_site_label_2
_geom_angle_atom_site_label_3
_geom_angle
_geom_angle_site_symmetry_1
_geom_angle_site_symmetry_3
_geom_angle_publ_flag
C21 O2 C20 121.5(4) . . ?
C22 O1 C1 115.5(4) . . ?
C31 N2 C47 132.0(5) . . ?
C30 N2 C31 120.0(5) . . ?
C30 N2 C47 107.2(4) . . ?
C32 N1 C41 133.2(5) . . ?
C36 N1 C32 119.5(4) . . ?
C36 N1 C41 107.2(5) . . ?
O2 C21 C22 120.2(5) . . ?
O2 C21 C33 117.6(5) . . ?
C22 C21 C33 121.7(5) . . ?
N2 C31 C23 117.7(5) . . ?
C32 C31 N2 122.3(5) . . ?
C32 C31 C23 120.1(5) . . ?
N1 C32 C33 117.2(5) . . ?
C31 C32 N1 123.2(5) . . ?
C31 C32 C33 119.6(5) . . ?
C10 C9 C4 119.0(5) . . ?
C8 C9 C10 122.7(5) . . ?
C8 C9 C4 118.3(5) . . ?
C9 C10 C11 124.2(5) . . ?
C1 C10 C9 118.4(5) . . ?
C1 C10 C11 117.4(5) . . ?
C47 C48 C29 107.8(5) . . ?
C49 C48 C29 132.4(5) . . ?
C49 C48 C47 119.6(6) . . ?
C11 C12 C17 120.1(5) . . ?
C11 C12 C13 122.1(5) . . ?
C17 C12 C13 117.8(5) . . ?
C12 C11 C10 125.0(5) . . ?
C20 C11 C10 117.1(5) . . ?
C20 C11 C12 117.8(5) . . ?
C12 C17 C18 118.6(5) . . ?
C16 C17 C12 119.9(6) . . ?
C16 C17 C18 121.5(6) . . ?
O3 C24 C23 123.0(5) . . ?
O3 C24 C25 121.7(5) . . ?
C25 C24 C23 115.3(5) . . ?
C42 C41 N1 107.9(5) . . ?
C43 C41 N1 130.1(5) . . ?
C43 C41 C42 121.8(5) . . ?
C30 C29 C48 104.9(5) . . ?
C28 C29 C48 136.0(5) . . ?
C28 C29 C30 118.6(6) . . ?
O1 C22 C21 119.3(5) . . ?
O1 C22 C23 119.7(5) . . ?
C21 C22 C23 120.7(5) . . ?
O2 C20 C19 117.4(5) . . ?
C11 C20 O2 118.6(5) . . ?
C11 C20 C19 123.5(5) . . ?
O1 C1 C2 118.9(5) . . ?
C10 C1 O1 118.2(5) . . ?
C10 C1 C2 122.7(6) . . ?
C21 C33 C32 116.7(5) . . ?
C21 C33 C34 121.8(5) . . ?
C32 C33 C34 121.1(5) . . ?
C31 C23 C24 121.1(5) . . ?
C22 C23 C31 117.1(5) . . ?
C22 C23 C24 121.6(5) . . ?
N2 C30 C29 111.8(5) . . ?
N2 C30 C25 124.4(5) . . ?
C25 C30 C29 123.3(5) . . ?
C48 C47 N2 107.8(5) . . ?
C52 C47 N2 130.4(5) . . ?
C52 C47 C48 121.6(5) . . ?
N1 C36 C40 110.7(5) . . ?
C35 C36 N1 124.3(5) . . ?
C35 C36 C40 124.9(6) . . ?
C41 C42 C40 107.6(5) . . ?
C46 C42 C41 119.8(6) . . ?
C46 C42 C40 132.5(6) . . ?
C7 C6 H6 120.9 . . ?
C5 C6 H6 120.9 . . ?
C5 C6 C7 118.3(6) . . ?
C9 C8 H8 119.7 . . ?
C7 C8 C9 120.6(5) . . ?
C7 C8 H8 119.7 . . ?
C36 C40 C42 106.2(5) . . ?
C36 C40 C39 117.7(5) . . ?
C39 C40 C42 136.0(6) . . ?
C25 C26 H26 119.8 . . ?
C27 C26 H26 119.8 . . ?
C27 C26 C25 120.4(6) . . ?
C20 C19 H19 120.9 . . ?
C18 C19 C20 118.3(6) . . ?
C18 C19 H19 120.9 . . ?
O4 C34 C33 123.9(5) . . ?
O4 C34 C35 121.1(5) . . ?
C35 C34 C33 114.9(5) . . ?
C30 C25 C24 118.4(5) . . ?
C30 C25 C26 116.6(5) . . ?
C26 C25 C24 123.9(6) . . ?
C47 C52 H52 121.3 . . ?
C47 C52 C51 117.4(5) . . ?
C51 C52 H52 121.3 . . ?
C41 C43 H43 121.4 . . ?
C41 C43 C44 117.2(6) . . ?
C44 C43 H43 121.4 . . ?
C48 C49 H49 120.9 . . ?
C50 C49 C48 118.2(6) . . ?
C50 C49 H49 120.9 . . ?
C1 C2 H2 120.1 . . ?
C3 C2 C1 119.8(5) . . ?
C3 C2 H2 120.1 . . ?
C12 C13 H13 119.4 . . ?
C14 C13 C12 121.2(6) . . ?
C14 C13 H13 119.4 . . ?
C3 C4 C9 119.4(6) . . ?
C5 C4 C9 118.8(5) . . ?
C5 C4 C3 121.8(6) . . ?
C17 C16 H16 119.4 . . ?
C15 C16 C17 121.3(6) . . ?
C15 C16 H16 119.4 . . ?
C13 C14 H14 120.0 . . ?
C13 C14 C15 120.0(6) . . ?
C15 C14 H14 120.0 . . ?
C40 C39 H39 120.7 . . ?
C38 C39 C40 118.5(6) . . ?
C38 C39 H39 120.7 . . ?
C36 C35 C34 118.9(5) . . ?
C36 C35 C37 116.2(5) . . ?
C37 C35 C34 124.8(5) . . ?
C42 C46 H46 120.8 . . ?
C45 C46 C42 118.5(6) . . ?
C45 C46 H46 120.8 . . ?
C6 C7 H7 118.9 . . ?
C8 C7 C6 122.2(5) . . ?
C8 C7 H7 118.9 . . ?
C17 C18 H18 119.2 . . ?
C19 C18 C17 121.6(5) . . ?
C19 C18 H18 119.2 . . ?
C26 C27 H27 119.2 . . ?
C28 C27 C26 121.6(6) . . ?
C28 C27 H27 119.2 . . ?
C16 C15 C14 119.8(5) . . ?
C16 C15 H15 120.1 . . ?
C14 C15 H15 120.1 . . ?
C39 C38 H38 118.8 . . ?
C37 C38 C39 122.5(6) . . ?
C37 C38 H38 118.8 . . ?
C49 C50 H50 119.2 . . ?
C49 C50 C51 121.5(6) . . ?
C51 C50 H50 119.2 . . ?
C35 C37 H37 120.0 . . ?
C38 C37 C35 120.0(6) . . ?
C38 C37 H37 120.0 . . ?
C43 C44 H44 119.5 . . ?
C43 C44 C45 121.0(6) . . ?
C45 C44 H44 119.5 . . ?
C29 C28 C27 119.2(6) . . ?
C29 C28 H28 120.4 . . ?
C27 C28 H28 120.4 . . ?
C2 C3 C4 120.7(6) . . ?
C2 C3 H3 119.7 . . ?
C4 C3 H3 119.7 . . ?
C52 C51 H51 119.2 . . ?
C50 C51 C52 121.5(6) . . ?
C50 C51 H51 119.2 . . ?
C46 C45 C44 121.3(6) . . ?
C46 C45 H45 119.4 . . ?
C44 C45 H45 119.4 . . ?
C6 C5 C4 121.6(6) . . ?
C6 C5 H5 119.2 . . ?
C4 C5 H5 119.2 . . ?
Cl2 C53 Cl1 111.9(4) . . ?
Cl2 C53 H53A 109.2 . . ?
Cl2 C53 H53B 109.2 . . ?
Cl1 C53 H53A 109.2 . . ?
Cl1 C53 H53B 109.2 . . ?
H53A C53 H53B 107.9 . . ?

loop_
_geom_bond_atom_site_label_1
_geom_bond_atom_site_label_2
_geom_bond_distance
_geom_bond_site_symmetry_2
_geom_bond_publ_flag
Cl2 C53 1.737(8) . ?
Cl1 C53 1.788(9) . ?
O2 C21 1.377(6) . ?
O2 C20 1.399(7) . ?
O1 C22 1.373(7) . ?
O1 C1 1.397(7) . ?
O4 C34 1.223(6) . ?
O3 C24 1.223(7) . ?
N2 C31 1.398(7) . ?
N2 C30 1.373(7) . ?
N2 C47 1.433(7) . ?
N1 C32 1.395(7) . ?
N1 C41 1.428(7) . ?
N1 C36 1.386(7) . ?
C21 C22 1.385(8) . ?
C21 C33 1.407(8) . ?
C31 C32 1.389(8) . ?
C31 C23 1.424(8) . ?
C32 C33 1.422(7) . ?
C9 C10 1.427(8) . ?
C9 C8 1.405(8) . ?
C9 C4 1.441(8) . ?
C10 C11 1.477(8) . ?
C10 C1 1.370(7) . ?
C48 C29 1.466(8) . ?
C48 C47 1.412(8) . ?
C48 C49 1.398(8) . ?
C12 C11 1.421(8) . ?
C12 C17 1.421(8) . ?
C12 C13 1.434(8) . ?
C11 C20 1.387(8) . ?
C17 C16 1.387(8) . ?
C17 C18 1.424(9) . ?
C24 C23 1.500(8) . ?
C24 C25 1.464(8) . ?
C41 C42 1.407(8) . ?
C41 C43 1.377(8) . ?
C29 C30 1.405(8) . ?
C29 C28 1.378(8) . ?
C22 C23 1.408(8) . ?
C20 C19 1.401(8) . ?
C1 C2 1.410(8) . ?
C33 C34 1.493(8) . ?
C30 C25 1.391(8) . ?
C47 C52 1.384(8) . ?
C36 C40 1.394(8) . ?
C36 C35 1.380(8) . ?
C42 C40 1.451(8) . ?
C42 C46 1.386(8) . ?
C6 H6 0.9500 . ?
C6 C7 1.396(8) . ?
C6 C5 1.391(9) . ?
C8 H8 0.9500 . ?
C8 C7 1.370(9) . ?
C40 C39 1.395(9) . ?
C26 H26 0.9500 . ?
C26 C25 1.400(8) . ?
C26 C27 1.392(9) . ?
C19 H19 0.9500 . ?
C19 C18 1.371(8) . ?
C34 C35 1.466(8) . ?
C52 H52 0.9500 . ?
C52 C51 1.386(9) . ?
C43 H43 0.9500 . ?
C43 C44 1.387(8) . ?
C49 H49 0.9500 . ?
C49 C50 1.376(9) . ?
C2 H2 0.9500 . ?
C2 C3 1.355(9) . ?
C13 H13 0.9500 . ?
C13 C14 1.364(8) . ?
C4 C3 1.414(8) . ?
C4 C5 1.405(9) . ?
C16 H16 0.9500 . ?
C16 C15 1.380(10) . ?
C14 H14 0.9500 . ?
C14 C15 1.414(9) . ?
C39 H39 0.9500 . ?
C39 C38 1.392(9) . ?
C35 C37 1.407(9) . ?
C46 H46 0.9500 . ?
C46 C45 1.368(9) . ?
C7 H7 0.9500 . ?
C18 H18 0.9500 . ?
C27 H27 0.9500 . ?
C27 C28 1.390(9) . ?
C15 H15 0.9500 . ?
C38 H38 0.9500 . ?
C38 C37 1.384(9) . ?
C50 H50 0.9500 . ?
C50 C51 1.383(9) . ?
C37 H37 0.9500 . ?
C44 H44 0.9500 . ?
C44 C45 1.400(9) . ?
C28 H28 0.9500 . ?
C3 H3 0.9500 . ?
C51 H51 0.9500 . ?
C45 H45 0.9500 . ?
C5 H5 0.9500 . ?
C53 H53A 0.9900 . ?
C53 H53B 0.9900 . ?

loop_
_geom_torsion_atom_site_label_1
_geom_torsion_atom_site_label_2
_geom_torsion_atom_site_label_3
_geom_torsion_atom_site_label_4
_geom_torsion
_geom_torsion_site_symmetry_1
_geom_torsion_site_symmetry_2
_geom_torsion_site_symmetry_3
_geom_torsion_site_symmetry_4
_geom_torsion_publ_flag
O2 C21 C22 O1 3.8(8) . . . . ?
O2 C21 C22 C23 178.4(5) . . . . ?
O2 C21 C33 C32 170.6(5) . . . . ?
O2 C21 C33 C34 -15.9(8) . . . . ?
O2 C20 C19 C18 -171.8(5) . . . . ?
O1 C22 C23 C31 179.0(5) . . . . ?
O1 C22 C23 C24 -6.4(8) . . . . ?
O1 C1 C2 C3 -176.4(5) . . . . ?
O4 C34 C35 C36 179.1(6) . . . . ?
O4 C34 C35 C37 3.4(10) . . . . ?
O3 C24 C23 C31 178.0(6) . . . . ?
O3 C24 C23 C22 3.7(9) . . . . ?
O3 C24 C25 C30 169.7(6) . . . . ?
O3 C24 C25 C26 2.0(10) . . . . ?
N2 C31 C32 N1 -21.6(9) . . . . ?
N2 C31 C32 C33 156.9(5) . . . . ?
N2 C31 C23 C24 17.0(8) . . . . ?
N2 C31 C23 C22 -168.4(5) . . . . ?
N2 C30 C25 C24 7.9(9) . . . . ?
N2 C30 C25 C26 176.6(6) . . . . ?
N2 C47 C52 C51 -177.9(6) . . . . ?
N1 C32 C33 C21 -163.4(5) . . . . ?
N1 C32 C33 C34 23.1(8) . . . . ?
N1 C41 C42 C40 2.9(7) . . . . ?
N1 C41 C42 C46 -178.6(5) . . . . ?
N1 C41 C43 C44 179.7(6) . . . . ?
N1 C36 C40 C42 -4.6(7) . . . . ?
N1 C36 C40 C39 177.8(5) . . . . ?
N1 C36 C35 C34 5.1(9) . . . . ?
N1 C36 C35 C37 -178.9(6) . . . . ?
C21 O2 C20 C11 100.5(6) . . . . ?
C21 O2 C20 C19 -87.4(6) . . . . ?
C21 C22 C23 C31 4.4(8) . . . . ?
C21 C22 C23 C24 178.9(5) . . . . ?
C21 C33 C34 O4 -6.4(9) . . . . ?
C21 C33 C34 C35 175.9(5) . . . . ?
C31 N2 C30 C29 178.3(5) . . . . ?
C31 N2 C30 C25 6.7(9) . . . . ?
C31 N2 C47 C48 -176.9(5) . . . . ?
C31 N2 C47 C52 -2.6(10) . . . . ?
C31 C32 C33 C21 18.0(8) . . . . ?
C31 C32 C33 C34 -155.5(6) . . . . ?
C32 N1 C41 C42 177.4(6) . . . . ?
C32 N1 C41 C43 -7.8(11) . . . . ?
C32 N1 C36 C40 -176.1(5) . . . . ?
C32 N1 C36 C35 7.5(9) . . . . ?
C32 C31 C23 C24 -161.9(5) . . . . ?
C32 C31 C23 C22 12.6(8) . . . . ?
C32 C33 C34 O4 166.8(6) . . . . ?
C32 C33 C34 C35 -10.9(8) . . . . ?
C9 C10 C11 C12 -60.8(8) . . . . ?
C9 C10 C11 C20 123.8(6) . . . . ?
C9 C10 C1 O1 177.1(5) . . . . ?
C9 C10 C1 C2 1.3(8) . . . . ?
C9 C8 C7 C6 -2.4(9) . . . . ?
C9 C4 C3 C2 -0.8(9) . . . . ?
C9 C4 C5 C6 -1.7(9) . . . . ?
C10 C9 C8 C7 -178.5(6) . . . . ?
C10 C9 C4 C3 1.4(8) . . . . ?
C10 C9 C4 C5 -179.5(6) . . . . ?
C10 C11 C20 O2 -10.8(7) . . . . ?
C10 C11 C20 C19 177.7(5) . . . . ?
C10 C1 C2 C3 -0.7(9) . . . . ?
C48 C29 C30 N2 -4.2(7) . . . . ?
C48 C29 C30 C25 167.5(5) . . . . ?
C48 C29 C28 C27 -169.9(6) . . . . ?
C48 C47 C52 C51 -4.2(9) . . . . ?
C48 C49 C50 C51 -1.5(10) . . . . ?
C12 C11 C20 O2 173.4(5) . . . . ?
C12 C11 C20 C19 1.9(8) . . . . ?
C12 C17 C16 C15 0.2(9) . . . . ?
C12 C17 C18 C19 0.5(8) . . . . ?
C12 C13 C14 C15 0.8(9) . . . . ?
C11 C10 C1 O1 -3.6(8) . . . . ?
C11 C10 C1 C2 -179.3(5) . . . . ?
C11 C12 C17 C16 179.8(5) . . . . ?
C11 C12 C17 C18 1.3(8) . . . . ?
C11 C12 C13 C14 179.7(6) . . . . ?
C11 C20 C19 C18 -0.2(8) . . . . ?
C17 C12 C11 C10 -177.8(5) . . . . ?
C17 C12 C11 C20 -2.5(8) . . . . ?
C17 C12 C13 C14 -1.0(8) . . . . ?
C17 C16 C15 C14 -0.5(9) . . . . ?
C41 N1 C32 C31 -25.9(10) . . . . ?
C41 N1 C32 C33 155.5(6) . . . . ?
C41 N1 C36 C40 6.4(7) . . . . ?
C41 N1 C36 C35 -170.0(6) . . . . ?
C41 C42 C40 C36 0.9(7) . . . . ?
C41 C42 C40 C39 177.8(7) . . . . ?
C41 C42 C46 C45 -1.5(9) . . . . ?
C41 C43 C44 C45 1.9(9) . . . . ?
C29 C48 C47 N2 4.9(6) . . . . ?
C29 C48 C47 C52 -170.1(5) . . . . ?
C29 C48 C49 C50 171.5(6) . . . . ?
C29 C30 C25 C24 -162.7(6) . . . . ?
C29 C30 C25 C26 5.9(8) . . . . ?
C22 O1 C1 C10 104.8(6) . . . . ?
C22 O1 C1 C2 -79.3(6) . . . . ?
C22 C21 C33 C32 -1.0(9) . . . . ?
C22 C21 C33 C34 172.5(6) . . . . ?
C20 O2 C21 C22 -50.6(7) . . . . ?
C20 O2 C21 C33 137.7(5) . . . . ?
C20 C19 C18 C17 -1.1(8) . . . . ?
C1 O1 C22 C21 -63.3(7) . . . . ?
C1 O1 C22 C23 122.0(5) . . . . ?
C1 C10 C11 C12 119.9(6) . . . . ?
C1 C10 C11 C20 -55.5(7) . . . . ?
C1 C2 C3 C4 0.4(9) . . . . ?
C33 C21 C22 O1 175.2(5) . . . . ?
C33 C21 C22 C23 -10.2(9) . . . . ?
C33 C34 C35 C36 -3.1(8) . . . . ?
C33 C34 C35 C37 -178.8(6) . . . . ?
C23 C31 C32 N1 157.3(5) . . . . ?
C23 C31 C32 C33 -24.2(8) . . . . ?
C23 C24 C25 C30 -9.1(8) . . . . ?
C23 C24 C25 C26 -176.9(6) . . . . ?
C30 N2 C31 C32 160.0(5) . . . . ?
C30 N2 C31 C23 -18.9(8) . . . . ?
C30 N2 C47 C48 -7.4(6) . . . . ?
C30 N2 C47 C52 166.9(6) . . . . ?
C30 C29 C28 C27 0.4(9) . . . . ?
C47 N2 C31 C32 -31.5(9) . . . . ?
C47 N2 C31 C23 149.5(6) . . . . ?
C47 N2 C30 C29 7.2(6) . . . . ?
C47 N2 C30 C25 -164.3(5) . . . . ?
C47 C48 C29 C30 -0.6(6) . . . . ?
C47 C48 C29 C28 170.6(7) . . . . ?
C47 C48 C49 C50 -1.7(9) . . . . ?
C47 C52 C51 C50 1.0(9) . . . . ?
C36 N1 C32 C31 157.4(6) . . . . ?
C36 N1 C32 C33 -21.1(8) . . . . ?
C36 N1 C41 C42 -5.7(7) . . . . ?
C36 N1 C41 C43 169.1(6) . . . . ?
C36 C40 C39 C38 2.3(9) . . . . ?
C36 C35 C37 C38 -1.2(9) . . . . ?
C42 C41 C43 C44 -6.1(9) . . . . ?
C42 C40 C39 C38 -174.4(7) . . . . ?
C42 C46 C45 C44 -2.7(10) . . . . ?
C8 C9 C10 C11 -3.5(9) . . . . ?
C8 C9 C10 C1 175.9(6) . . . . ?
C8 C9 C4 C3 -176.2(6) . . . . ?
C8 C9 C4 C5 2.9(8) . . . . ?
C40 C36 C35 C34 -170.9(6) . . . . ?
C40 C36 C35 C37 5.2(10) . . . . ?
C40 C42 C46 C45 176.6(6) . . . . ?
C40 C39 C38 C37 1.4(10) . . . . ?
C26 C27 C28 C29 4.0(10) . . . . ?
C34 C35 C37 C38 174.6(6) . . . . ?
C25 C24 C23 C31 -3.1(8) . . . . ?
C25 C24 C23 C22 -177.4(5) . . . . ?
C25 C26 C27 C28 -3.4(10) . . . . ?
C43 C41 C42 C40 -172.4(6) . . . . ?
C43 C41 C42 C46 6.1(9) . . . . ?
C43 C44 C45 C46 2.5(10) . . . . ?
C49 C48 C29 C30 -174.4(6) . . . . ?
C49 C48 C29 C28 -3.2(12) . . . . ?
C49 C48 C47 N2 179.6(5) . . . . ?
C49 C48 C47 C52 4.7(9) . . . . ?
C49 C50 C51 C52 1.9(10) . . . . ?
C13 C12 C11 C10 1.4(9) . . . . ?
C13 C12 C11 C20 176.8(5) . . . . ?
C13 C12 C17 C16 0.6(8) . . . . ?
C13 C12 C17 C18 -178.0(5) . . . . ?
C13 C14 C15 C16 0.0(9) . . . . ?
C4 C9 C10 C11 179.0(5) . . . . ?
C4 C9 C10 C1 -1.7(8) . . . . ?
C4 C9 C8 C7 -0.9(8) . . . . ?
C16 C17 C18 C19 -178.0(6) . . . . ?
C39 C38 C37 C35 -2.0(10) . . . . ?
C35 C36 C40 C42 171.8(6) . . . . ?
C35 C36 C40 C39 -5.8(10) . . . . ?
C46 C42 C40 C36 -177.3(7) . . . . ?
C46 C42 C40 C39 -0.4(13) . . . . ?
C7 C6 C5 C4 -1.5(9) . . . . ?
C18 C17 C16 C15 178.7(6) . . . . ?
C27 C26 C25 C24 166.6(6) . . . . ?
C27 C26 C25 C30 -1.4(9) . . . . ?
C28 C29 C30 N2 -177.2(5) . . . . ?
C28 C29 C30 C25 -5.5(9) . . . . ?
C3 C4 C5 C6 177.4(6) . . . . ?
C5 C6 C7 C8 3.6(9) . . . . ?
C5 C4 C3 C2 -179.9(6) . . . . ?
